data_4119631
loop_
_publ_author_name
'Julien Lieffrig'
'Olivier Jeannin'
'Marc Fourmigu\'e'

_publ_section_title
;
 Expanded Halogen-Bonded Anion Organic Networks with Star-Shaped
 Iodoethynyl-Substituted Molecules: From Corrugated 2D Hexagonal Lattices
 to Pyrite-Type 2-Fold Interpenetrated Cubic Lattices
;
_journal_name_full 'Journal of the American Chemical Society'
_journal_page_first 6200
_journal_page_last 6210
_journal_paper_doi 10.1021/ja400740v
_journal_volume 135
_journal_year 2013
_chemical_formula_moiety ' 4(C12 F3 I3), 2(C6 H15 S), 2(I)'
_chemical_formula_sum 'C60 H30 F12 I14 S2'
_chemical_formula_weight 2799.40
_chemical_name_systematic
; 
 ? 
;
_space_group_IT_number 205
_symmetry_cell_setting cubic
_symmetry_space_group_name_Hall '-P 2ac 2ab 3'
_symmetry_space_group_name_H-M 'P a -3'
_atom_sites_solution_hydrogens geom
_atom_sites_solution_primary direct
_atom_sites_solution_secondary difmap
_audit_creation_method SHELXL-97
_cell_angle_alpha 90.00
_cell_angle_beta 90.00
_cell_angle_gamma 90.00
_cell_formula_units_Z 4
_cell_length_a 22.4310(15)
_cell_length_b 22.4310(15)
_cell_length_c 22.4310(15)
_cell_measurement_reflns_used 6530
_cell_measurement_temperature 150(2)
_cell_measurement_theta_max 22.37
_cell_measurement_theta_min 2.57
_cell_volume 11286.2(13)
_computing_cell_refinement 'Bruker SMART (Bruker, 2002)'
_computing_data_collection 'Bruker SAINT (Bruker, 2002)'
_computing_data_reduction 'Bruker SAINT (Bruker, 2002)'
_computing_molecular_graphics 'Ortep-3 for Windows (Farrugia, 1997)'
_computing_publication_material 'WinGX publication routines (Farrugia, 1999)'
_computing_structure_refinement 'SHELXL-97 (Sheldrick, 1997)'
_computing_structure_solution 'SIR97 (ALtomare et al., 1999))'
_diffrn_ambient_temperature 150(2)
_diffrn_detector 'CCD plate'
_diffrn_measured_fraction_theta_full 1.000
_diffrn_measured_fraction_theta_max 1.000
_diffrn_measurement_device_type 'APEXII, Bruker-AXS'
_diffrn_measurement_method 'CCD rotation images, thin slices'
_diffrn_radiation_monochromator graphite
_diffrn_radiation_probe x-ray
_diffrn_radiation_type MoK\a
_diffrn_radiation_wavelength 0.71073
_diffrn_reflns_av_R_equivalents 0.0507
_diffrn_reflns_av_sigmaI/netI 0.0381
_diffrn_reflns_limit_h_max 25
_diffrn_reflns_limit_h_min -20
_diffrn_reflns_limit_k_max 29
_diffrn_reflns_limit_k_min -25
_diffrn_reflns_limit_l_max 23
_diffrn_reflns_limit_l_min -29
_diffrn_reflns_number 38676
_diffrn_reflns_theta_full 27.47
_diffrn_reflns_theta_max 27.47
_diffrn_reflns_theta_min 1.57
_exptl_absorpt_coefficient_mu 3.920
_exptl_absorpt_correction_T_max 0.682
_exptl_absorpt_correction_T_min 0.676
_exptl_absorpt_correction_type multi-scan
_exptl_absorpt_process_details
;
  [Sheldrick, G.M. (2002). SADABS Bruker AXS Inc., Madison, Wisconsin, USA]
;
_exptl_crystal_colour colorless
_exptl_crystal_density_diffrn 1.648
_exptl_crystal_description cubic
_exptl_crystal_F_000 5008
_exptl_crystal_size_max 0.1
_exptl_crystal_size_mid 0.1
_exptl_crystal_size_min 0.1
_platon_squeeze_details ' ?'
_refine_diff_density_max 1.706
_refine_diff_density_min -0.819
_refine_diff_density_rms 0.280
_refine_ls_extinction_method none
_refine_ls_goodness_of_fit_ref 1.100
_refine_ls_hydrogen_treatment constr
_refine_ls_matrix_type full
_refine_ls_number_parameters 144
_refine_ls_number_reflns 4318
_refine_ls_number_restraints 4
_refine_ls_restrained_S_all 1.101
_refine_ls_R_factor_all 0.1010
_refine_ls_R_factor_gt 0.0644
_refine_ls_shift/su_max 0.001
_refine_ls_shift/su_mean 0.000
_refine_ls_structure_factor_coef Fsqd
_refine_ls_weighting_details 'calc w=1/[\s^2^(Fo^2^)+(0.1424P)^2^+0.0000P] where P=(Fo^2^+2Fc^2^)/3'
_refine_ls_weighting_scheme calc
_refine_ls_wR_factor_gt 0.2187
_refine_ls_wR_factor_ref 0.2397
_reflns_number_gt 2659
_reflns_number_total 4318
_reflns_threshold_expression >2sigma(I)
_cod_data_source_file ja400740v_si_001_14.cif
_cod_data_source_block 1-1-Et3SI
_cod_original_sg_symbol_Hall '-P 2ac 2ab'
_cod_database_code 4119631

loop_
_symmetry_equiv_pos_as_xyz
'x, y, z'
'-x+1/2, -y, z+1/2'
'x+1/2, -y+1/2, -z'
'-x, y+1/2, -z+1/2'
'z, x, y'
'y, z, x'
'-z+1/2, -x, y+1/2'
'-y, z+1/2, -x+1/2'
'z+1/2, -x+1/2, -y'
'-y+1/2, -z, x+1/2'
'-z, x+1/2, -y+1/2'
'y+1/2, -z+1/2, -x'
'-x, -y, -z'
'x-1/2, y, -z-1/2'
'-x-1/2, y-1/2, z'
'x, -y-1/2, z-1/2'
'-z, -x, -y'
'-y, -z, -x'
'z-1/2, x, -y-1/2'
'y, -z-1/2, x-1/2'
'-z-1/2, x-1/2, y'
'y-1/2, z, -x-1/2'
'z, -x-1/2, y-1/2'
'-y-1/2, z-1/2, x'

loop_
_atom_site_label
_atom_site_type_symbol
_atom_site_fract_x
_atom_site_fract_y
_atom_site_fract_z
_atom_site_U_iso_or_equiv
_atom_site_adp_type
_atom_site_occupancy
_atom_site_symmetry_multiplicity
_atom_site_calc_flag
_atom_site_refinement_flags
C1 C 0.4233(5) 0.9258(4) 0.6480(5) 0.068(3) Uani 1 1 d .
C2 C 0.4519(5) 0.8750(4) 0.6267(4) 0.063(2) Uani 1 1 d .
C3 C 0.5030(5) 0.8525(5) 0.6523(5) 0.071(3) Uani 1 1 d .
C5 C 0.5468(6) 0.8332(5) 0.6707(5) 0.082(3) Uani 1 1 d .
C6 C 0.5888(4) 0.5925(4) 0.6651(4) 0.057(2) Uani 1 1 d .
C7 C 0.5640(4) 0.6423(4) 0.6393(4) 0.052(2) Uani 1 1 d .
C8 C 0.5100(4) 0.6672(4) 0.6616(4) 0.057(2) Uani 1 1 d .
C9 C 0.4652(5) 0.6906(4) 0.6794(4) 0.064(3) Uani 1 1 d .
F1 F 0.4479(3) 0.9534(3) 0.6976(3) 0.0806(17) Uani 1 1 d .
F2 F 0.5627(3) 0.5696(2) 0.7140(2) 0.0665(14) Uani 1 1 d .
I1 I 0.62684(3) 0.79779(3) 0.70389(3) 0.0668(3) Uani 1 1 d .
I2 I 0.38488(3) 0.72101(3) 0.70471(3) 0.0640(3) Uani 1 1 d .
I3 I 0.25167(5) 0.75167(5) 0.74833(5) 0.0504(5) Uani 0.50 3 d SP
I4 I 0.5000 0.0000 0.5000 0.0843(6) Uani 1 6 d S
S1 S 0.5846(3) 0.0082(3) 0.6380(4) 0.064(2) Uani 0.33 1 d PD
C11 C 0.6490(8) 0.0068(10) 0.5963(11) 0.163(7) Uani 0.67 1 d PD
C10 C 0.5567(11) 0.0779(6) 0.6562(13) 0.163(7) Uani 0.67 1 d PD
C12 C 0.607(3) -0.0062(19) 0.7094(11) 0.163(7) Uani 0.33 1 d PD
H12A H 0.6496 -0.0045 0.7045 0.196 Uiso 0.33 1 calc PR
H12B H 0.5967 0.0314 0.7281 0.196 Uiso 0.33 1 calc PR
C13 C 0.603(3) -0.0473(18) 0.7625(16) 0.163(7) Uani 0.33 1 d PD
H13A H 0.6312 -0.0354 0.7920 0.245 Uiso 0.33 1 calc PR
H13B H 0.6106 -0.0875 0.7501 0.245 Uiso 0.33 1 calc PR
H13C H 0.5632 -0.0451 0.7791 0.245 Uiso 0.33 1 calc PR

loop_
_atom_site_aniso_label
_atom_site_aniso_U_11
_atom_site_aniso_U_22
_atom_site_aniso_U_33
_atom_site_aniso_U_23
_atom_site_aniso_U_13
_atom_site_aniso_U_12
C1 0.066(6) 0.066(6) 0.071(6) 0.015(5) -0.010(5) -0.004(5)
C2 0.081(7) 0.050(5) 0.058(6) -0.004(4) 0.007(5) -0.004(5)
C3 0.051(6) 0.065(6) 0.096(8) 0.017(6) -0.005(5) 0.011(5)
C5 0.105(10) 0.065(7) 0.076(7) -0.010(6) 0.024(7) -0.015(7)
C6 0.057(5) 0.054(5) 0.062(6) 0.001(4) -0.003(4) 0.005(4)
C7 0.063(5) 0.044(5) 0.048(5) 0.002(4) -0.003(4) 0.002(4)
C8 0.060(6) 0.049(5) 0.062(6) 0.011(4) 0.011(4) 0.012(4)
C9 0.072(7) 0.056(6) 0.064(6) 0.013(5) 0.002(5) 0.000(5)
F1 0.089(4) 0.083(4) 0.070(4) -0.015(3) -0.006(3) -0.007(3)
F2 0.075(4) 0.072(3) 0.052(3) 0.017(3) 0.018(3) 0.013(3)
I1 0.0640(4) 0.0642(5) 0.0724(5) -0.0016(3) -0.0088(3) -0.0020(3)
I2 0.0634(4) 0.0648(5) 0.0639(4) 0.0095(3) 0.0154(3) 0.0167(3)
I3 0.0504(5) 0.0504(5) 0.0504(5) -0.0078(5) -0.0078(5) 0.0078(5)
I4 0.0843(6) 0.0843(6) 0.0843(6) -0.0039(6) -0.0039(6) 0.0039(6)
S1 0.053(4) 0.055(4) 0.086(5) -0.003(4) 0.015(4) -0.022(3)
C11 0.22(2) 0.090(10) 0.176(16) -0.006(10) -0.036(15) -0.083(12)
C10 0.22(2) 0.090(10) 0.176(16) -0.006(10) -0.036(15) -0.083(12)
C12 0.22(2) 0.090(10) 0.176(16) -0.006(10) -0.036(15) -0.083(12)
C13 0.22(2) 0.090(10) 0.176(16) -0.006(10) -0.036(15) -0.083(12)

loop_
_atom_type_symbol
_atom_type_description
_atom_type_scat_dispersion_real
_atom_type_scat_dispersion_imag
_atom_type_scat_source
C C 0.0033 0.0016 'International Tables Vol C Tables 4.2.6.8 and 6.1.1.4'
H H 0.0000 0.0000 'International Tables Vol C Tables 4.2.6.8 and 6.1.1.4'
F F 0.0171 0.0103 'International Tables Vol C Tables 4.2.6.8 and 6.1.1.4'
S S 0.1246 0.1234 'International Tables Vol C Tables 4.2.6.8 and 6.1.1.4'
I I -0.4742 1.8119 'International Tables Vol C Tables 4.2.6.8 and 6.1.1.4'

loop_
_geom_angle_atom_site_label_1
_geom_angle_atom_site_label_2
_geom_angle_atom_site_label_3
_geom_angle
_geom_angle_site_symmetry_1
_geom_angle_site_symmetry_3
C2 C1 F1 115.9(10) 11_656 .
C2 C1 C2 126.8(11) 11_656 .
F1 C1 C2 117.3(9) . .
C1 C2 C3 124.1(10) 12_466 .
C1 C2 C1 113.2(11) 12_466 .
C3 C2 C1 122.7(10) . .
C5 C3 C2 176.4(13) . .
C3 C5 I1 179.7(13) . .
F2 C6 C7 118.6(8) . .
F2 C6 C7 118.4(8) . 5
C7 C6 C7 123.1(9) . 5
C6 C7 C6 116.9(9) . 6
C6 C7 C8 121.0(8) . .
C6 C7 C8 122.0(8) 6 .
C9 C8 C7 177.1(10) . .
C8 C9 I2 172.8(9) . .
C12 S1 C11 105(2) . .
C12 S1 C10 93(2) . .
C11 S1 C10 116.6(12) . .
C10 C11 S1 104.9(15) 23_566 .
C11 C10 S1 124.6(18) 24_655 .
C13 C12 S1 147(3) . .
C13 C12 H12A 100.1 . .
S1 C12 H12A 100.1 . .
C13 C12 H12B 100.1 . .
S1 C12 H12B 100.1 . .
H12A C12 H12B 104.2 . .
C12 C13 H13A 109.5 . .
C12 C13 H13B 109.5 . .
H13A C13 H13B 109.5 . .
C12 C13 H13C 109.5 . .
H13A C13 H13C 109.5 . .
H13B C13 H13C 109.5 . .

loop_
_geom_bond_atom_site_label_1
_geom_bond_atom_site_label_2
_geom_bond_distance
_geom_bond_site_symmetry_2
C1 C2 1.367(13) 11_656
C1 F1 1.388(11) .
C1 C2 1.390(14) .
C2 C1 1.367(13) 12_466
C2 C3 1.379(14) .
C3 C5 1.151(14) .
C5 I1 2.099(14) .
C6 F2 1.346(10) .
C6 C7 1.375(11) .
C6 C7 1.397(12) 5
C7 C6 1.397(12) 6
C7 C8 1.425(12) .
C8 C9 1.202(13) .
C9 I2 2.008(11) .
S1 C12 1.707(10) .
S1 C11 1.721(10) .
S1 C10 1.733(10) .
C11 C10 1.49(3) 23_566
C10 C11 1.49(3) 24_655
C12 C13 1.509(10) .
C12 H12A 0.9700 .
C12 H12B 0.9700 .
C13 H13A 0.9600 .
C13 H13B 0.9600 .
C13 H13C 0.9600 .

loop_
_geom_torsion_atom_site_label_1
_geom_torsion_atom_site_label_2
_geom_torsion_atom_site_label_3
_geom_torsion_atom_site_label_4
_geom_torsion
_geom_torsion_site_symmetry_1
_geom_torsion_site_symmetry_4
C2 C1 C2 C1 2(2) 11_656 12_466
F1 C1 C2 C1 -178.0(5) . 12_466
C2 C1 C2 C3 178.8(8) 11_656 .
F1 C1 C2 C3 -0.9(15) . .
C1 C2 C3 C5 39(20) 12_466 .
C1 C2 C3 C5 -138(19) . .
C2 C3 C5 I1 -18(100) . .
F2 C6 C7 C6 179.6(5) . 6
C7 C6 C7 C6 -1.4(18) 5 6
F2 C6 C7 C8 -3.6(13) . .
C7 C6 C7 C8 175.4(7) 5 .
C6 C7 C8 C9 153(21) . .
C6 C7 C8 C9 -30(22) 6 .
C7 C8 C9 I2 133(19) . .
C12 S1 C11 C10 89(2) . 23_566
C10 S1 C11 C10 -169.8(19) . 23_566
C12 S1 C10 C11 -119(3) . 24_655
C11 S1 C10 C11 132(2) . 24_655
C11 S1 C12 C13 -118(9) . .
C10 S1 C12 C13 123(10) . .

loop_
_platon_squeeze_void_nr
_platon_squeeze_void_average_x
_platon_squeeze_void_average_y
_platon_squeeze_void_average_z
_platon_squeeze_void_volume
_platon_squeeze_void_count_electrons
1 0.000 0.000 0.500 597.5 279.3
2 0.000 0.500 0.000 597.6 278.5
3 0.071 0.688 0.718 9.1 1.4
4 0.071 0.812 0.218 9.1 0.4
5 0.188 0.718 0.429 9.1 1.5
6 0.188 0.782 0.929 9.1 1.5
7 0.217 0.071 0.812 9.1 0.2
8 0.217 0.429 0.312 9.1 0.6
9 0.500 0.000 0.000 597.5 278.9
10 0.500 0.500 0.500 597.1 277.7
11 0.282 0.571 0.812 9.1 1.1
12 0.282 0.929 0.312 9.1 1.5
13 0.312 0.218 0.429 9.1 0.9
14 0.312 0.282 0.929 9.1 0.8
15 0.429 0.188 0.718 9.1 1.9
16 0.429 0.312 0.218 9.1 1.3
17 0.571 0.688 0.782 9.1 0.9
18 0.571 0.812 0.282 9.1 0.6
19 0.688 0.718 0.071 9.1 1.6
20 0.688 0.782 0.571 9.1 1.3
21 0.717 0.071 0.688 9.1 0.9
22 0.717 0.429 0.188 9.1 1.4
23 0.782 0.571 0.688 9.1 1.7
24 0.782 0.929 0.188 9.1 1.9
25 0.812 0.218 0.071 9.1 1.0
26 0.812 0.282 0.571 9.1 0.9
27 0.929 0.188 0.782 9.1 1.9
28 0.929 0.312 0.282 9.1 1.0
